data_1502248
loop_
_publ_author_name
'Frath, Denis'
'Azizi, S\'ebastien'
'Ulrich, Gilles'
'Retailleau, Pascal'
'Ziessel, Raymond'

_publ_section_title
;
 Facile synthesis of highly fluorescent Boranil complexes.
;
_journal_issue 13
_journal_name_full 'Organic letters'
_journal_page_first 3414
_journal_page_last 3417
_journal_paper_doi 10.1021/ol2011665
_journal_volume 13
_journal_year 2011
_chemical_formula_moiety 'C26 H22 B N O2'
_chemical_formula_sum 'C26 H22 B N O2'
_chemical_formula_weight 391.26
_chemical_name_systematic
; 
3-(4-methoxyphenyl)-2,2-diphenyl-2H-benzo[e][1,3,2]oxazaborinin-3-ium-2-uide 
;
_space_group_IT_number 2
_symmetry_cell_setting triclinic
_symmetry_space_group_name_Hall '-P 1'
_symmetry_space_group_name_H-M 'P -1'
_atom_sites_solution_hydrogens difmap
_atom_sites_solution_primary direct
_atom_sites_solution_secondary difmap
_audit_creation_method SHELXL-97
_cell_angle_alpha 73.134(5)
_cell_angle_beta 83.769(6)
_cell_angle_gamma 71.394(5)
_cell_formula_units_Z 2
_cell_length_a 8.9782(6)
_cell_length_b 10.5876(7)
_cell_length_c 12.1442(8)
_cell_measurement_reflns_used 2766
_cell_measurement_temperature 293(2)
_cell_measurement_theta_max 68.10
_cell_measurement_theta_min 6.70
_cell_volume 1046.84(13)
_computing_cell_refinement 'CrystalClear-SM Expert 2.0 r4 (Rigaku, 2009)'
_computing_data_collection 'CrystalClear-SM Expert 2.0 r4 (Rigaku, 2009)'
_computing_data_reduction 'CrystalClear-SM Expert 2.0 r4 (Rigaku, 2009)'
_computing_molecular_graphics 'PLATON (Spek, 2003)'
_computing_publication_material 'SHELXL97 (Sheldrick, 2008)'
_computing_structure_refinement 'SHELXL97 (Sheldrick, 2008); CRYSTALBUILDER (Welter, 2006)'
_computing_structure_solution 'SIR97 (Altomare et al, 1999)'
_diffrn_ambient_temperature 293(2)
_diffrn_detector_area_resol_mean 10
_diffrn_detector_type 'RAPID II large area curved imaging plate detector '
_diffrn_measured_fraction_theta_full 0.955
_diffrn_measured_fraction_theta_max 0.955
_diffrn_measurement_details
;
scan:
    Number of images: 36
               Slice: 20.0000 - 200.0000
         Image width: 5.0000
            Exp time: 240.0000
       Rotation axis: Omega
               Omega: 0.0000
                 Chi: 0.0000
                 Phi: 180.0000
                 XTD: 127.4000
              2theta: 0.0000
scan:
    Number of images: 36
               Slice: 20.0000 - 200.0000
         Image width: 5.0000
            Exp time: 240.0000
       Rotation axis: Omega
               Omega: 0.0000
                 Chi: 54.0000
                 Phi: 0.0000
                 XTD: 127.4000
              2theta: 0.0000
scan:
    Number of images: 33
               Slice: 20.0000 - 185.0000
         Image width: 5.0000
            Exp time: 240.0000
       Rotation axis: Omega
               Omega: 0.0000
                 Chi: 54.0000
                 Phi: 90.0000
                 XTD: 127.4000
              2theta: 0.0000
scan:
    Number of images: 15
               Slice: 39.0000 - 115.0000
         Image width: 5.0000
            Exp time: 240.0000
       Rotation axis: Omega
               Omega: 0.0000
                 Chi: 54.0000
                 Phi: 180.0000
                 XTD: 127.4000
              2theta: 0.0000
scan:
    Number of images: 9
               Slice: 42.0000 - 87.0000
         Image width: 5.0000
            Exp time: 240.0000
       Rotation axis: Omega
               Omega: 0.0000
                 Chi: 54.0000
                 Phi: 270.0000
                 XTD: 127.4000
              2theta: 0.0000

;
_diffrn_measurement_device 'four-circle partial \c goniometer diffractometer'
_diffrn_measurement_device_type 'Rigaku rapid II RAXIS conversion'
_diffrn_measurement_method 'profile data from \w-scans'
_diffrn_orient_matrix_type FS_PROCESS
_diffrn_orient_matrix_UB_11 -0.097101
_diffrn_orient_matrix_UB_12 0.080241
_diffrn_orient_matrix_UB_13 -0.022211
_diffrn_orient_matrix_UB_21 -0.064957
_diffrn_orient_matrix_UB_22 -0.064931
_diffrn_orient_matrix_UB_23 0.019838
_diffrn_orient_matrix_UB_31 -0.012959
_diffrn_orient_matrix_UB_32 0.008099
_diffrn_orient_matrix_UB_33 0.080741
_diffrn_radiation_monochromator 'Confocal Osmic mirrors'
_diffrn_radiation_type CuK\a
_diffrn_radiation_wavelength 1.54187
_diffrn_reflns_av_R_equivalents 0.0383
_diffrn_reflns_av_sigmaI/netI 0.0440
_diffrn_reflns_limit_h_max 10
_diffrn_reflns_limit_h_min -10
_diffrn_reflns_limit_k_max 12
_diffrn_reflns_limit_k_min -12
_diffrn_reflns_limit_l_max 8
_diffrn_reflns_limit_l_min -14
_diffrn_reflns_number 8806
_diffrn_reflns_theta_full 68.18
_diffrn_reflns_theta_max 68.18
_diffrn_reflns_theta_min 6.71
_diffrn_source 'Rotating Anode'
_diffrn_source_type 'Rigaku micromax 007 1.2kW'
_diffrn_standards_number 0
_exptl_absorpt_coefficient_mu 0.606
_exptl_absorpt_correction_T_max 0.941
_exptl_absorpt_correction_T_min 0.712
_exptl_absorpt_correction_type multi-scan
_exptl_absorpt_process_details
;
    Higashi, T. (1995). Program for Absorption Correction.
    Rigaku Corporation, Tokyo, Japan.
;
_exptl_crystal_colour 'pale yellow'
_exptl_crystal_density_diffrn 1.241
_exptl_crystal_density_method 'not measured'
_exptl_crystal_description 'elongated plate'
_exptl_crystal_F_000 412
_exptl_crystal_size_max 0.550
_exptl_crystal_size_mid 0.25
_exptl_crystal_size_min 0.10
_refine_diff_density_max 0.189
_refine_diff_density_min -0.154
_refine_diff_density_rms 0.038
_refine_ls_extinction_coef 0.0121(12)
_refine_ls_extinction_expression Fc^*^=kFc[1+0.001xFc^2^\l^3^/sin(2\q)]^-1/4^
_refine_ls_extinction_method SHELXL
_refine_ls_goodness_of_fit_ref 1.121
_refine_ls_hydrogen_treatment constr
_refine_ls_matrix_type full
_refine_ls_number_parameters 273
_refine_ls_number_reflns 3650
_refine_ls_number_restraints 0
_refine_ls_restrained_S_all 1.121
_refine_ls_R_factor_all 0.0658
_refine_ls_R_factor_gt 0.0461
_refine_ls_shift/su_max 0.001
_refine_ls_shift/su_mean 0.000
_refine_ls_structure_factor_coef Fsqd
_refine_ls_weighting_details 'calc w=1/[\s^2^(Fo^2^)+(0.0643P)^2^+0.0891P] where P=(Fo^2^+2Fc^2^)/3'
_refine_ls_weighting_scheme calc
_refine_ls_wR_factor_gt 0.1204
_refine_ls_wR_factor_ref 0.1497
_reflns_number_gt 2403
_reflns_number_total 3650
_reflns_threshold_expression >2sigma(I)
_cod_data_source_file ol2011665_si_002.cif
_cod_data_source_block compound_6
_cod_original_cell_volume 1046.84(12)
_cod_database_code 1502248

loop_
_symmetry_equiv_pos_as_xyz
'x, y, z'
'-x, -y, -z'

loop_
_atom_site_label
_atom_site_type_symbol
_atom_site_fract_x
_atom_site_fract_y
_atom_site_fract_z
_atom_site_U_iso_or_equiv
_atom_site_adp_type
_atom_site_occupancy
_atom_site_symmetry_multiplicity
_atom_site_calc_flag
_atom_site_refinement_flags
O1 O 0.08641(18) 0.52095(13) 0.65369(12) 0.0723(5) Uani 1 1 d .
O2 O 0.36761(18) 0.74263(16) 1.14522(15) 0.0787(5) Uani 1 1 d .
N1 N 0.21592(17) 0.50954(15) 0.83160(13) 0.0514(4) Uani 1 1 d .
B1 B 0.1242(3) 0.6123(2) 0.7139(2) 0.0547(6) Uani 1 1 d .
C1 C 0.2439(2) 0.37624(19) 0.85865(18) 0.0561(5) Uani 1 1 d .
H1 H 0.2930 0.3235 0.9279 0.067 Uiso 1 1 calc R
C2 C 0.2032(2) 0.30654(18) 0.78766(18) 0.0542(5) Uani 1 1 d .
C3 C 0.2404(3) 0.1620(2) 0.8194(2) 0.0740(7) Uani 1 1 d .
H3 H 0.2919 0.1103 0.8880 0.089 Uiso 1 1 calc R
C4 C 0.2014(3) 0.0965(2) 0.7501(3) 0.0851(8) Uani 1 1 d .
H4 H 0.2278 0.0004 0.7703 0.102 Uiso 1 1 calc R
C5 C 0.1221(3) 0.1752(2) 0.6496(2) 0.0783(7) Uani 1 1 d .
H5 H 0.0940 0.1306 0.6032 0.094 Uiso 1 1 calc R
C6 C 0.0838(2) 0.3163(2) 0.6164(2) 0.0649(6) Uani 1 1 d .
H6 H 0.0309 0.3668 0.5481 0.078 Uiso 1 1 calc R
C7 C 0.1247(2) 0.38396(18) 0.68559(18) 0.0538(5) Uani 1 1 d .
C8 C 0.2566(2) 0.56651(18) 0.91470(17) 0.0517(5) Uani 1 1 d .
C9 C 0.3578(2) 0.6470(2) 0.88464(18) 0.0579(5) Uani 1 1 d .
H9 H 0.4029 0.6624 0.8112 0.069 Uiso 1 1 calc R
C10 C 0.3911(2) 0.7039(2) 0.96376(18) 0.0604(5) Uani 1 1 d .
H10 H 0.4587 0.7580 0.9433 0.072 Uiso 1 1 calc R
C11 C 0.3253(2) 0.6818(2) 1.07324(19) 0.0598(5) Uani 1 1 d .
C12 C 0.2264(2) 0.5998(2) 1.10479(19) 0.0635(6) Uani 1 1 d .
H12 H 0.1829 0.5831 1.1787 0.076 Uiso 1 1 calc R
C13 C 0.1933(2) 0.5431(2) 1.02483(18) 0.0613(5) Uani 1 1 d .
H13 H 0.1269 0.4879 1.0456 0.074 Uiso 1 1 calc R
C14 C 0.2932(3) 0.7318(3) 1.2558(2) 0.0910(8) Uani 1 1 d .
H14A H 0.3324 0.7790 1.2972 0.137 Uiso 1 1 calc R
H14B H 0.3155 0.6360 1.2978 0.137 Uiso 1 1 calc R
H14C H 0.1817 0.7731 1.2471 0.137 Uiso 1 1 calc R
C15 C 0.2428(2) 0.68701(19) 0.63176(16) 0.0543(5) Uani 1 1 d .
C16 C 0.3931(3) 0.6108(2) 0.6064(2) 0.0733(6) Uani 1 1 d .
H16 H 0.4244 0.5154 0.6381 0.088 Uiso 1 1 calc R
C17 C 0.4980(3) 0.6703(3) 0.5363(2) 0.0814(7) Uani 1 1 d .
H17 H 0.5985 0.6157 0.5227 0.098 Uiso 1 1 calc R
C18 C 0.4531(3) 0.8106(3) 0.4866(2) 0.0834(7) Uani 1 1 d .
H18 H 0.5231 0.8519 0.4395 0.100 Uiso 1 1 calc R
C19 C 0.3054(3) 0.8887(2) 0.5069(2) 0.0835(7) Uani 1 1 d .
H19 H 0.2738 0.9835 0.4722 0.100 Uiso 1 1 calc R
C20 C 0.2019(3) 0.8286(2) 0.57872(18) 0.0658(6) Uani 1 1 d .
H20 H 0.1020 0.8844 0.5920 0.079 Uiso 1 1 calc R
C21 C -0.0376(2) 0.71555(18) 0.74899(17) 0.0550(5) Uani 1 1 d .
C22 C -0.0442(2) 0.8084(2) 0.81247(19) 0.0665(6) Uani 1 1 d .
H22 H 0.0493 0.8099 0.8378 0.080 Uiso 1 1 calc R
C23 C -0.1833(3) 0.8977(2) 0.8390(2) 0.0789(7) Uani 1 1 d .
H23 H -0.1827 0.9567 0.8825 0.095 Uiso 1 1 calc R
C24 C -0.3234(3) 0.8999(3) 0.8013(2) 0.0855(8) Uani 1 1 d .
H24 H -0.4176 0.9603 0.8190 0.103 Uiso 1 1 calc R
C25 C -0.3226(3) 0.8125(3) 0.7377(2) 0.0827(7) Uani 1 1 d .
H25 H -0.4167 0.8141 0.7112 0.099 Uiso 1 1 calc R
C26 C -0.1828(2) 0.7217(2) 0.71231(19) 0.0676(6) Uani 1 1 d .
H26 H -0.1854 0.6626 0.6694 0.081 Uiso 1 1 calc R

loop_
_atom_site_aniso_label
_atom_site_aniso_U_11
_atom_site_aniso_U_22
_atom_site_aniso_U_33
_atom_site_aniso_U_23
_atom_site_aniso_U_13
_atom_site_aniso_U_12
O1 0.1057(11) 0.0433(8) 0.0714(10) -0.0080(7) -0.0328(8) -0.0238(7)
O2 0.0809(10) 0.0934(12) 0.0783(12) -0.0387(9) -0.0065(9) -0.0330(9)
N1 0.0554(9) 0.0455(9) 0.0521(10) -0.0072(7) -0.0074(7) -0.0169(7)
B1 0.0690(14) 0.0452(12) 0.0503(13) -0.0081(10) -0.0125(11) -0.0185(10)
C1 0.0529(11) 0.0472(11) 0.0624(13) -0.0042(9) -0.0065(9) -0.0149(8)
C2 0.0529(11) 0.0419(10) 0.0655(13) -0.0119(9) -0.0022(9) -0.0134(8)
C3 0.0789(15) 0.0466(12) 0.0899(18) -0.0118(12) -0.0128(12) -0.0123(10)
C4 0.0985(18) 0.0442(12) 0.111(2) -0.0205(13) -0.0130(16) -0.0162(12)
C5 0.0882(16) 0.0597(14) 0.099(2) -0.0363(14) -0.0008(14) -0.0251(12)
C6 0.0723(14) 0.0519(12) 0.0764(15) -0.0232(11) -0.0034(11) -0.0209(10)
C7 0.0554(11) 0.0400(10) 0.0669(13) -0.0153(9) -0.0001(9) -0.0151(8)
C8 0.0503(10) 0.0513(11) 0.0528(12) -0.0097(9) -0.0093(9) -0.0157(8)
C9 0.0599(12) 0.0659(12) 0.0485(11) -0.0090(9) -0.0026(9) -0.0253(10)
C10 0.0610(12) 0.0695(13) 0.0572(13) -0.0140(10) -0.0056(10) -0.0299(10)
C11 0.0539(11) 0.0639(12) 0.0642(14) -0.0217(11) -0.0117(10) -0.0139(9)
C12 0.0582(12) 0.0785(14) 0.0552(13) -0.0159(11) -0.0017(10) -0.0244(10)
C13 0.0559(12) 0.0681(13) 0.0612(13) -0.0098(11) -0.0050(10) -0.0263(10)
C14 0.111(2) 0.0980(19) 0.0691(17) -0.0368(15) -0.0062(15) -0.0241(16)
C15 0.0672(12) 0.0502(11) 0.0461(11) -0.0138(9) -0.0047(9) -0.0167(9)
C16 0.0743(15) 0.0631(13) 0.0729(16) -0.0155(11) 0.0016(12) -0.0113(11)
C17 0.0732(15) 0.1001(19) 0.0677(16) -0.0254(14) 0.0112(12) -0.0237(14)
C18 0.104(2) 0.0973(19) 0.0634(16) -0.0230(14) 0.0191(14) -0.0550(17)
C19 0.111(2) 0.0656(14) 0.0739(16) -0.0142(12) 0.0207(15) -0.0382(14)
C20 0.0821(15) 0.0515(12) 0.0599(13) -0.0112(10) 0.0075(11) -0.0213(10)
C21 0.0609(12) 0.0464(10) 0.0537(12) 0.0005(9) -0.0076(9) -0.0214(9)
C22 0.0626(13) 0.0588(13) 0.0742(15) -0.0155(11) -0.0069(11) -0.0135(10)
C23 0.0776(16) 0.0669(15) 0.0787(17) -0.0147(12) 0.0015(13) -0.0091(12)
C24 0.0631(15) 0.0801(17) 0.0849(18) 0.0008(14) 0.0105(13) -0.0079(12)
C25 0.0589(14) 0.0871(17) 0.0859(18) 0.0083(14) -0.0046(12) -0.0274(13)
C26 0.0675(14) 0.0629(13) 0.0666(14) 0.0049(10) -0.0114(11) -0.0288(11)

loop_
_atom_type_symbol
_atom_type_description
_atom_type_scat_dispersion_real
_atom_type_scat_dispersion_imag
_atom_type_scat_source
C C 0.0181 0.0091 'International Tables Vol C Tables 4.2.6.8 and 6.1.1.4'
H H 0.0000 0.0000 'International Tables Vol C Tables 4.2.6.8 and 6.1.1.4'
B B 0.0090 0.0039 'International Tables Vol C Tables 4.2.6.8 and 6.1.1.4'
N N 0.0311 0.0180 'International Tables Vol C Tables 4.2.6.8 and 6.1.1.4'
O O 0.0492 0.0322 'International Tables Vol C Tables 4.2.6.8 and 6.1.1.4'

loop_
_geom_angle_atom_site_label_1
_geom_angle_atom_site_label_2
_geom_angle_atom_site_label_3
_geom_angle
C7 O1 B1 127.46(15)
C11 O2 C14 117.78(18)
C1 N1 C8 117.25(16)
C1 N1 B1 122.18(16)
C8 N1 B1 120.35(14)
O1 B1 C15 107.91(16)
O1 B1 C21 109.22(16)
C15 B1 C21 115.30(15)
O1 B1 N1 106.43(14)
C15 B1 N1 108.79(15)
C21 B1 N1 108.83(16)
N1 C1 C2 123.38(18)
N1 C1 H1 118.3
C2 C1 H1 118.3
C7 C2 C3 119.8(2)
C7 C2 C1 119.19(17)
C3 C2 C1 121.00(19)
C4 C3 C2 120.4(2)
C4 C3 H3 119.8
C2 C3 H3 119.8
C3 C4 C5 119.0(2)
C3 C4 H4 120.5
C5 C4 H4 120.5
C6 C5 C4 122.1(2)
C6 C5 H5 119.0
C4 C5 H5 119.0
C5 C6 C7 119.4(2)
C5 C6 H6 120.3
C7 C6 H6 120.3
O1 C7 C2 121.27(18)
O1 C7 C6 119.37(18)
C2 C7 C6 119.36(17)
C13 C8 C9 119.08(19)
C13 C8 N1 120.27(16)
C9 C8 N1 120.65(18)
C10 C9 C8 119.75(19)
C10 C9 H9 120.1
C8 C9 H9 120.1
C9 C10 C11 120.85(19)
C9 C10 H10 119.6
C11 C10 H10 119.6
O2 C11 C10 115.85(18)
O2 C11 C12 124.2(2)
C10 C11 C12 119.9(2)
C13 C12 C11 119.0(2)
C13 C12 H12 120.5
C11 C12 H12 120.5
C8 C13 C12 121.44(19)
C8 C13 H13 119.3
C12 C13 H13 119.3
O2 C14 H14A 109.5
O2 C14 H14B 109.5
H14A C14 H14B 109.5
O2 C14 H14C 109.5
H14A C14 H14C 109.5
H14B C14 H14C 109.5
C16 C15 C20 115.51(19)
C16 C15 B1 121.01(17)
C20 C15 B1 123.45(18)
C17 C16 C15 122.9(2)
C17 C16 H16 118.5
C15 C16 H16 118.5
C18 C17 C16 119.5(2)
C18 C17 H17 120.2
C16 C17 H17 120.2
C19 C18 C17 119.4(2)
C19 C18 H18 120.3
C17 C18 H18 120.3
C18 C19 C20 120.6(2)
C18 C19 H19 119.7
C20 C19 H19 119.7
C19 C20 C15 121.9(2)
C19 C20 H20 119.0
C15 C20 H20 119.0
C22 C21 C26 115.1(2)
C22 C21 B1 123.74(17)
C26 C21 B1 121.08(19)
C23 C22 C21 122.7(2)
C23 C22 H22 118.7
C21 C22 H22 118.7
C24 C23 C22 120.2(2)
C24 C23 H23 119.9
C22 C23 H23 119.9
C25 C24 C23 119.2(2)
C25 C24 H24 120.4
C23 C24 H24 120.4
C24 C25 C26 120.5(2)
C24 C25 H25 119.8
C26 C25 H25 119.8
C25 C26 C21 122.3(2)
C25 C26 H26 118.8
C21 C26 H26 118.8

loop_
_geom_bond_atom_site_label_1
_geom_bond_atom_site_label_2
_geom_bond_distance
O1 C7 1.325(2)
O1 B1 1.503(2)
O2 C11 1.370(2)
O2 C14 1.424(3)
N1 C1 1.298(2)
N1 C8 1.446(2)
N1 B1 1.639(3)
B1 C15 1.614(3)
B1 C21 1.615(3)
C1 C2 1.425(3)
C1 H1 0.9300
C2 C7 1.392(3)
C2 C3 1.400(3)
C3 C4 1.368(3)
C3 H3 0.9300
C4 C5 1.382(3)
C4 H4 0.9300
C5 C6 1.366(3)
C5 H5 0.9300
C6 C7 1.392(3)
C6 H6 0.9300
C8 C13 1.381(3)
C8 C9 1.388(2)
C9 C10 1.374(3)
C9 H9 0.9300
C10 C11 1.381(3)
C10 H10 0.9300
C11 C12 1.383(3)
C12 C13 1.381(3)
C12 H12 0.9300
C13 H13 0.9300
C14 H14A 0.9600
C14 H14B 0.9600
C14 H14C 0.9600
C15 C16 1.388(3)
C15 C20 1.392(3)
C16 C17 1.379(3)
C16 H16 0.9300
C17 C18 1.372(3)
C17 H17 0.9300
C18 C19 1.361(3)
C18 H18 0.9300
C19 C20 1.381(3)
C19 H19 0.9300
C20 H20 0.9300
C21 C22 1.399(3)
C21 C26 1.399(3)
C22 C23 1.376(3)
C22 H22 0.9300
C23 C24 1.375(3)
C23 H23 0.9300
C24 C25 1.365(3)
C24 H24 0.9300
C25 C26 1.383(3)
C25 H25 0.9300
C26 H26 0.9300

loop_
_geom_torsion_atom_site_label_1
_geom_torsion_atom_site_label_2
_geom_torsion_atom_site_label_3
_geom_torsion_atom_site_label_4
_geom_torsion
C7 O1 B1 C15 114.0(2)
C7 O1 B1 C21 -119.95(19)
C7 O1 B1 N1 -2.6(3)
C1 N1 B1 O1 -0.1(2)
C8 N1 B1 O1 -174.55(14)
C1 N1 B1 C15 -116.11(18)
C8 N1 B1 C15 69.4(2)
C1 N1 B1 C21 117.52(18)
C8 N1 B1 C21 -57.0(2)
C8 N1 C1 C2 176.96(16)
B1 N1 C1 C2 2.3(3)
N1 C1 C2 C7 -2.2(3)
N1 C1 C2 C3 178.05(18)
C7 C2 C3 C4 0.6(3)
C1 C2 C3 C4 -179.6(2)
C2 C3 C4 C5 -1.3(4)
C3 C4 C5 C6 1.1(4)
C4 C5 C6 C7 -0.3(3)
B1 O1 C7 C2 3.0(3)
B1 O1 C7 C6 -177.85(18)
C3 C2 C7 O1 179.32(18)
C1 C2 C7 O1 -0.4(3)
C3 C2 C7 C6 0.2(3)
C1 C2 C7 C6 -179.58(16)
C5 C6 C7 O1 -179.50(19)
C5 C6 C7 C2 -0.3(3)
C1 N1 C8 C13 -57.4(2)
B1 N1 C8 C13 117.36(19)
C1 N1 C8 C9 123.57(19)
B1 N1 C8 C9 -61.7(2)
C13 C8 C9 C10 -1.2(3)
N1 C8 C9 C10 177.90(16)
C8 C9 C10 C11 0.2(3)
C14 O2 C11 C10 175.15(19)
C14 O2 C11 C12 -6.3(3)
C9 C10 C11 O2 179.52(17)
C9 C10 C11 C12 0.9(3)
O2 C11 C12 C13 -179.47(17)
C10 C11 C12 C13 -1.0(3)
C9 C8 C13 C12 1.1(3)
N1 C8 C13 C12 -177.97(17)
C11 C12 C13 C8 0.0(3)
O1 B1 C15 C16 -65.3(2)
C21 B1 C15 C16 172.36(18)
N1 B1 C15 C16 49.8(2)
O1 B1 C15 C20 112.4(2)
C21 B1 C15 C20 -10.0(3)
N1 B1 C15 C20 -132.50(19)
C20 C15 C16 C17 1.9(3)
B1 C15 C16 C17 179.7(2)
C15 C16 C17 C18 -1.3(4)
C16 C17 C18 C19 -0.3(4)
C17 C18 C19 C20 1.4(4)
C18 C19 C20 C15 -0.8(4)
C16 C15 C20 C19 -0.8(3)
B1 C15 C20 C19 -178.6(2)
O1 B1 C21 C22 176.00(17)
C15 B1 C21 C22 -62.3(2)
N1 B1 C21 C22 60.2(2)
O1 B1 C21 C26 -6.9(2)
C15 B1 C21 C26 114.78(19)
N1 B1 C21 C26 -122.70(18)
C26 C21 C22 C23 1.2(3)
B1 C21 C22 C23 178.44(18)
C21 C22 C23 C24 -1.1(3)
C22 C23 C24 C25 0.1(3)
C23 C24 C25 C26 0.7(4)
C24 C25 C26 C21 -0.6(3)
C22 C21 C26 C25 -0.4(3)
B1 C21 C26 C25 -177.70(18)
